data_7207457
loop_
_publ_author_name
'Liu, Yu'
'Li, Ning'
'Li, Le'
'Guo, Hui-Lin'
'Wang, Xiao-Fang'
'Li, Zuo-Xi'

_publ_section_title
;
 One-pot synthesis of two pillar-layer frameworks: coordination polymorphs
 deriving from different linking modes of 1,3,5-benzenetricarboxylate
;
_journal_issue 6
_journal_name_full CrystEngComm
_journal_page_first 2080
_journal_paper_doi 10.1039/c2ce06345j
_journal_volume 14
_journal_year 2012
_chemical_formula_sum 'C55 H52 N12 Ni3 O19'
_chemical_formula_weight 1361.22
_chemical_name_systematic
;
?
;
_space_group_IT_number 2
_symmetry_cell_setting triclinic
_symmetry_space_group_name_Hall '-P 1'
_symmetry_space_group_name_H-M 'P -1'
_atom_sites_solution_hydrogens geom
_atom_sites_solution_primary direct
_atom_sites_solution_secondary difmap
_audit_creation_method SHELXL-97
_cell_angle_alpha 86.56(3)
_cell_angle_beta 71.43(3)
_cell_angle_gamma 72.16(3)
_cell_formula_units_Z 1
_cell_length_a 10.047(2)
_cell_length_b 12.658(3)
_cell_length_c 13.494(3)
_cell_measurement_reflns_used 14196
_cell_measurement_temperature 293(2)
_cell_measurement_theta_max 27.5
_cell_measurement_theta_min 3.1
_cell_volume 1547.2(7)
_computing_cell_refinement 'CrystalClear (Rigaku/MSC Inc., 2005)'
_computing_data_collection 'CrystalClear (Rigaku/MSC Inc., 2005)'
_computing_data_reduction 'CrystalClear (Rigaku/MSC Inc., 2005)'
_computing_molecular_graphics 'Bruker SHELXTL'
_computing_publication_material 'Bruker SHELXTL'
_computing_structure_refinement 'SHELXL-97 (Sheldrick, 1997)'
_computing_structure_solution 'SHELXS-97 (Sheldrick, 1990)'
_diffrn_ambient_temperature 293(2)
_diffrn_detector_area_resol_mean 9
_diffrn_measured_fraction_theta_full 0.999
_diffrn_measured_fraction_theta_max 0.999
_diffrn_measurement_device_type 'CCD area detector'
_diffrn_measurement_method \w
_diffrn_radiation_monochromator graphite
_diffrn_radiation_source 'fine-focus sealed tube'
_diffrn_radiation_type MoK\a
_diffrn_radiation_wavelength 0.71073
_diffrn_reflns_av_R_equivalents 0.0418
_diffrn_reflns_av_sigmaI/netI 0.0512
_diffrn_reflns_limit_h_max 11
_diffrn_reflns_limit_h_min -11
_diffrn_reflns_limit_k_max 15
_diffrn_reflns_limit_k_min -15
_diffrn_reflns_limit_l_max 16
_diffrn_reflns_limit_l_min -16
_diffrn_reflns_number 13574
_diffrn_reflns_theta_full 25.01
_diffrn_reflns_theta_max 25.01
_diffrn_reflns_theta_min 3.14
_diffrn_standards_decay_% 0
_diffrn_standards_interval_count 0
_diffrn_standards_interval_time 0
_exptl_absorpt_coefficient_mu 0.984
_exptl_absorpt_correction_T_max 0.821
_exptl_absorpt_correction_T_min 0.782
_exptl_absorpt_correction_type multi-scan
_exptl_absorpt_process_details CrystalClear
_exptl_crystal_colour green
_exptl_crystal_density_diffrn 1.461
_exptl_crystal_density_method 'not measured'
_exptl_crystal_description rhombic
_exptl_crystal_F_000 702
_exptl_crystal_size_max 0.25
_exptl_crystal_size_mid 0.22
_exptl_crystal_size_min 0.20
_refine_diff_density_max 0.779
_refine_diff_density_min -0.466
_refine_diff_density_rms 0.083
_refine_ls_extinction_method none
_refine_ls_goodness_of_fit_ref 1.103
_refine_ls_hydrogen_treatment constr
_refine_ls_matrix_type full
_refine_ls_number_parameters 414
_refine_ls_number_reflns 5438
_refine_ls_number_restraints 1
_refine_ls_restrained_S_all 1.104
_refine_ls_R_factor_all 0.0737
_refine_ls_R_factor_gt 0.0538
_refine_ls_shift/su_max 0.000
_refine_ls_shift/su_mean 0.000
_refine_ls_structure_factor_coef Fsqd
_refine_ls_weighting_details 'calc w=1/[\s^2^(Fo^2^)+(0.0545P)^2^+2.8753P] where P=(Fo^2^+2Fc^2^)/3'
_refine_ls_weighting_scheme calc
_refine_ls_wR_factor_gt 0.1273
_refine_ls_wR_factor_ref 0.1347
_reflns_number_gt 4330
_reflns_number_total 5438
_reflns_threshold_expression >2sigma(I)
_cod_data_source_file c2ce06345j.txt
_cod_data_source_block 2
_cod_original_cell_volume 1547.2(6)
_cod_original_sg_symbol_H-M P-1
_cod_database_code 7207457

loop_
_symmetry_equiv_pos_as_xyz
'x, y, z'
'-x, -y, -z'

loop_
_atom_site_label
_atom_site_type_symbol
_atom_site_fract_x
_atom_site_fract_y
_atom_site_fract_z
_atom_site_U_iso_or_equiv
_atom_site_adp_type
_atom_site_occupancy
_atom_site_symmetry_multiplicity
_atom_site_calc_flag
_atom_site_refinement_flags
Ni1 Ni 0.61641(5) 0.07533(4) 0.57872(4) 0.01603(16) Uani 1 1 d .
Ni2 Ni 0.0000 0.5000 1.0000 0.0220(2) Uani 1 2 d S
O1 O 0.4028(3) 0.0894(2) 0.6639(2) 0.0239(7) Uani 1 1 d .
O2 O 0.3479(3) -0.0216(2) 0.5711(2) 0.0272(7) Uani 1 1 d .
O3 O -0.1668(3) 0.0898(2) 0.5565(2) 0.0214(6) Uani 1 1 d .
O4 O -0.3450(3) 0.1471(2) 0.7051(2) 0.0225(7) Uani 1 1 d .
O5 O -0.2283(3) 0.4017(3) 0.9252(3) 0.0442(9) Uani 1 1 d .
O6 O 0.0044(3) 0.4040(2) 0.8796(2) 0.0299(7) Uani 1 1 d .
O1W O -0.2080(3) 0.4945(3) 1.0900(3) 0.0350(8) Uani 1 1 d .
N1 N 0.6966(4) -0.0873(3) 0.6193(3) 0.0226(8) Uani 1 1 d .
N2 N 0.8473(4) -0.2565(3) 0.6172(3) 0.0250(8) Uani 1 1 d .
N3 N 0.5399(4) 0.2325(3) 0.5263(3) 0.0244(8) Uani 1 1 d .
N4 N 0.3790(4) 0.3926(3) 0.5125(3) 0.0248(8) Uani 1 1 d .
N5 N 0.0863(4) 0.3464(3) 1.0596(3) 0.0339(10) Uani 1 1 d .
N6 N 0.2383(5) 0.1775(3) 1.0566(3) 0.0427(11) Uani 1 1 d .
C1 C 0.8355(5) -0.1498(3) 0.5913(3) 0.0242(10) Uani 1 1 d .
H1 H 0.9152 -0.1239 0.5581 0.029 Uiso 1 1 calc R
C2 C 0.6162(5) -0.1578(4) 0.6650(4) 0.0317(11) Uani 1 1 d .
H2 H 0.5140 -0.1370 0.6922 0.038 Uiso 1 1 calc R
C3 C 0.7070(5) -0.2621(4) 0.6648(4) 0.0341(11) Uani 1 1 d .
H3 H 0.6799 -0.3246 0.6915 0.041 Uiso 1 1 calc R
C4 C 0.9820(5) -0.3480(3) 0.5908(4) 0.0258(10) Uani 1 1 d .
C5 C 1.0760(5) -0.3625(4) 0.4891(4) 0.0337(11) Uani 1 1 d .
H5 H 1.0513 -0.3145 0.4383 0.040 Uiso 1 1 calc R
C6 C 1.0153(5) -0.4202(4) 0.6654(4) 0.0340(11) Uani 1 1 d .
H6 H 0.9497 -0.4122 0.7331 0.041 Uiso 1 1 calc R
C7 C 0.4052(5) 0.2984(3) 0.5656(4) 0.0273(10) Uani 1 1 d .
H7 H 0.3353 0.2823 0.6236 0.033 Uiso 1 1 calc R
C8 C 0.6051(5) 0.2866(4) 0.4434(4) 0.0337(11) Uani 1 1 d .
H8 H 0.7020 0.2596 0.3999 0.040 Uiso 1 1 calc R
C9 C 0.5087(5) 0.3851(4) 0.4333(4) 0.0345(11) Uani 1 1 d .
H9 H 0.5265 0.4372 0.3832 0.041 Uiso 1 1 calc R
C10 C 0.2430(5) 0.4811(3) 0.5384(4) 0.0252(10) Uani 1 1 d .
C11 C 0.2073(5) 0.5513(4) 0.4627(4) 0.0342(12) Uani 1 1 d .
H11 H 0.2709 0.5410 0.3943 0.041 Uiso 1 1 calc R
C12 C 0.1475(5) 0.4949(4) 0.6395(4) 0.0338(11) Uani 1 1 d .
H12 H 0.1720 0.4470 0.6903 0.041 Uiso 1 1 calc R
C13 C 0.2226(6) 0.2823(4) 1.0234(4) 0.0411(13) Uani 1 1 d .
H13 H 0.2997 0.3060 0.9799 0.049 Uiso 1 1 calc R
C14 C 0.0101(6) 0.2795(4) 1.1195(5) 0.0534(16) Uani 1 1 d .
H14 H -0.0905 0.3018 1.1551 0.064 Uiso 1 1 calc R
C15 C 0.1025(6) 0.1768(5) 1.1192(5) 0.0616(18) Uani 1 1 d .
H15 H 0.0780 0.1168 1.1550 0.074 Uiso 1 1 calc R
C16 C 0.3716(6) 0.0870(4) 1.0282(4) 0.0435(13) Uani 1 1 d .
C17 C 0.4658(6) 0.0745(4) 0.9255(4) 0.0523(16) Uani 1 1 d .
H17 H 0.4421 0.1248 0.8760 0.063 Uiso 1 1 calc R
C18 C 0.4057(6) 0.0127(4) 1.1023(4) 0.0492(15) Uani 1 1 d .
H18 H 0.3421 0.0217 1.1707 0.059 Uiso 1 1 calc R
C19 C 0.1508(4) 0.1169(3) 0.6862(3) 0.0204(9) Uani 1 1 d .
C20 C 0.0459(4) 0.0895(3) 0.6541(3) 0.0188(9) Uani 1 1 d .
H20 H 0.0756 0.0310 0.6056 0.023 Uiso 1 1 calc R
C21 C -0.1026(4) 0.1492(3) 0.6943(3) 0.0190(9) Uani 1 1 d .
C22 C -0.1479(4) 0.2356(3) 0.7686(3) 0.0221(9) Uani 1 1 d .
H22 H -0.2476 0.2733 0.7975 0.027 Uiso 1 1 calc R
C23 C -0.0450(5) 0.2657(3) 0.7999(3) 0.0230(9) Uani 1 1 d .
C24 C 0.1055(5) 0.2066(3) 0.7574(3) 0.0251(10) Uani 1 1 d .
H24 H 0.1753 0.2273 0.7767 0.030 Uiso 1 1 calc R
C25 C 0.3129(4) 0.0554(3) 0.6362(3) 0.0183(9) Uani 1 1 d .
C26 C -0.2113(4) 0.1273(3) 0.6497(3) 0.0170(9) Uani 1 1 d .
C27 C -0.0926(5) 0.3647(4) 0.8739(3) 0.0259(10) Uani 1 1 d .
C28 C 0.6690(14) 0.1924(10) 0.0742(11) 0.092(6) Uani 0.50 1 d PD
H28A H 0.7155 0.1961 0.1254 0.138 Uiso 0.50 1 calc PR
H28B H 0.7430 0.1609 0.0094 0.138 Uiso 0.50 1 calc PR
H28C H 0.6053 0.1467 0.0984 0.138 Uiso 0.50 1 calc PR
O7 O 0.5896(9) 0.2951(6) 0.0591(7) 0.067(3) Uani 0.50 1 d PD
H7A H 0.5705 0.2949 0.0044 0.100 Uiso 0.50 1 calc PR
O2W O 0.5891(5) 0.5206(3) 0.8092(3) 0.0644(12) Uani 1 1 d .
O3W O 0.5453(4) 0.6320(4) 0.2261(4) 0.0879(17) Uani 1 1 d .
H1A H -0.2271 0.4650 1.0434 0.132 Uiso 1 1 d R
H1B H -0.2710 0.5559 1.1169 0.132 Uiso 1 1 d R
H2A H 0.6438 0.4892 0.8461 0.132 Uiso 1 1 d R
H2B H 0.5438 0.5854 0.8384 0.132 Uiso 1 1 d R
H3A H 0.5003 0.5861 0.2224 0.132 Uiso 1 1 d R
H3B H 0.4892 0.6981 0.2437 0.132 Uiso 1 1 d R

loop_
_atom_site_aniso_label
_atom_site_aniso_U_11
_atom_site_aniso_U_22
_atom_site_aniso_U_33
_atom_site_aniso_U_23
_atom_site_aniso_U_13
_atom_site_aniso_U_12
Ni1 0.0108(3) 0.0133(3) 0.0239(3) -0.0058(2) -0.0079(2) 0.0003(2)
Ni2 0.0191(4) 0.0194(4) 0.0258(4) -0.0097(3) -0.0069(3) -0.0016(3)
O1 0.0111(14) 0.0243(16) 0.0352(18) -0.0101(13) -0.0071(13) -0.0018(12)
O2 0.0209(16) 0.0257(16) 0.0322(18) -0.0144(14) -0.0102(13) 0.0015(13)
O3 0.0162(15) 0.0259(16) 0.0232(16) -0.0082(13) -0.0079(12) -0.0044(12)
O4 0.0109(14) 0.0309(17) 0.0251(16) -0.0055(13) -0.0039(12) -0.0060(12)
O5 0.0222(18) 0.052(2) 0.050(2) -0.0334(18) -0.0025(16) -0.0018(16)
O6 0.0251(17) 0.0317(17) 0.0331(18) -0.0156(14) -0.0061(14) -0.0090(14)
O1W 0.0227(17) 0.0390(19) 0.040(2) -0.0143(16) -0.0043(14) -0.0072(14)
N1 0.0173(18) 0.0175(18) 0.031(2) -0.0008(15) -0.0086(15) -0.0007(15)
N2 0.0191(19) 0.0172(18) 0.033(2) -0.0004(16) -0.0061(16) 0.0006(15)
N3 0.022(2) 0.0175(18) 0.030(2) -0.0055(16) -0.0088(16) 0.0010(15)
N4 0.023(2) 0.0168(18) 0.029(2) 0.0002(16) -0.0078(16) 0.0006(15)
N5 0.034(2) 0.024(2) 0.038(2) -0.0055(18) -0.0123(19) 0.0016(18)
N6 0.041(3) 0.027(2) 0.042(3) 0.0047(19) -0.005(2) 0.0057(19)
C1 0.019(2) 0.015(2) 0.034(3) 0.0009(19) -0.0085(19) 0.0016(17)
C2 0.019(2) 0.026(2) 0.045(3) 0.004(2) -0.007(2) -0.0045(19)
C3 0.026(3) 0.022(2) 0.052(3) 0.007(2) -0.009(2) -0.008(2)
C4 0.023(2) 0.016(2) 0.031(3) -0.0041(19) -0.0080(19) 0.0036(17)
C5 0.034(3) 0.021(2) 0.034(3) 0.010(2) -0.010(2) 0.004(2)
C6 0.034(3) 0.028(3) 0.027(3) 0.003(2) -0.005(2) 0.004(2)
C7 0.024(2) 0.020(2) 0.029(3) -0.0012(19) -0.0047(19) 0.0010(19)
C8 0.022(2) 0.030(3) 0.041(3) -0.002(2) -0.006(2) 0.001(2)
C9 0.026(3) 0.028(3) 0.041(3) 0.007(2) -0.004(2) -0.003(2)
C10 0.022(2) 0.014(2) 0.036(3) -0.0017(19) -0.010(2) 0.0004(17)
C11 0.030(3) 0.026(3) 0.029(3) 0.004(2) 0.001(2) 0.004(2)
C12 0.033(3) 0.027(3) 0.029(3) 0.007(2) -0.009(2) 0.006(2)
C13 0.041(3) 0.030(3) 0.041(3) 0.004(2) -0.009(2) -0.001(2)
C14 0.038(3) 0.038(3) 0.064(4) 0.004(3) 0.003(3) -0.005(3)
C15 0.047(4) 0.036(3) 0.077(5) 0.015(3) 0.003(3) -0.004(3)
C16 0.048(3) 0.027(3) 0.039(3) 0.002(2) -0.007(3) 0.005(2)
C17 0.060(4) 0.035(3) 0.038(3) 0.008(2) -0.007(3) 0.009(3)
C18 0.055(4) 0.038(3) 0.030(3) 0.004(2) -0.002(3) 0.008(3)
C19 0.013(2) 0.025(2) 0.021(2) -0.0067(18) -0.0038(17) -0.0037(17)
C20 0.017(2) 0.019(2) 0.020(2) -0.0054(17) -0.0051(17) -0.0040(17)
C21 0.012(2) 0.024(2) 0.020(2) -0.0034(18) -0.0037(17) -0.0047(17)
C22 0.015(2) 0.025(2) 0.023(2) -0.0083(18) -0.0044(17) -0.0017(17)
C23 0.021(2) 0.025(2) 0.021(2) -0.0071(18) -0.0058(18) -0.0046(18)
C24 0.020(2) 0.027(2) 0.030(2) -0.009(2) -0.0098(19) -0.0055(18)
C25 0.015(2) 0.018(2) 0.022(2) -0.0020(18) -0.0067(17) -0.0029(16)
C26 0.014(2) 0.0124(19) 0.023(2) -0.0018(17) -0.0063(17) -0.0011(16)
C27 0.020(2) 0.028(2) 0.028(3) -0.012(2) -0.0076(19) -0.0028(19)
C28 0.090(12) 0.123(15) 0.066(10) -0.011(10) 0.023(8) -0.082(12)
O7 0.051(5) 0.030(4) 0.076(6) -0.013(4) 0.044(4) -0.016(4)
O2W 0.062(3) 0.054(3) 0.071(3) 0.002(2) -0.021(2) -0.009(2)
O3W 0.038(2) 0.081(3) 0.123(4) -0.067(3) -0.005(3) 0.005(2)

loop_
_atom_type_symbol
_atom_type_description
_atom_type_scat_dispersion_real
_atom_type_scat_dispersion_imag
_atom_type_scat_source
C C 0.0033 0.0016 'International Tables Vol C Tables 4.2.6.8 and 6.1.1.4'
H H 0.0000 0.0000 'International Tables Vol C Tables 4.2.6.8 and 6.1.1.4'
N N 0.0061 0.0033 'International Tables Vol C Tables 4.2.6.8 and 6.1.1.4'
Ni Ni 0.3393 1.1124 'International Tables Vol C Tables 4.2.6.8 and 6.1.1.4'
O O 0.0106 0.0060 'International Tables Vol C Tables 4.2.6.8 and 6.1.1.4'

loop_
_geom_angle_atom_site_label_1
_geom_angle_atom_site_label_2
_geom_angle_atom_site_label_3
_geom_angle
_geom_angle_site_symmetry_1
_geom_angle_site_symmetry_3
O1 Ni1 O2 108.04(12) . 2_656
O1 Ni1 N3 87.66(13) . .
O2 Ni1 N3 84.86(13) 2_656 .
O1 Ni1 N1 93.83(13) . .
O2 Ni1 N1 90.54(13) 2_656 .
N3 Ni1 N1 175.40(14) . .
O1 Ni1 O3 153.94(11) . 1_655
O2 Ni1 O3 97.99(11) 2_656 1_655
N3 Ni1 O3 93.53(13) . 1_655
N1 Ni1 O3 87.05(12) . 1_655
O1 Ni1 O4 92.96(11) . 1_655
O2 Ni1 O4 158.16(11) 2_656 1_655
N3 Ni1 O4 90.21(13) . 1_655
N1 Ni1 O4 94.05(13) . 1_655
O3 Ni1 O4 61.02(10) 1_655 1_655
O1 Ni1 C26 123.46(12) . 1_655
O2 Ni1 C26 128.41(12) 2_656 1_655
N3 Ni1 C26 93.77(13) . 1_655
N1 Ni1 C26 89.04(13) . 1_655
O3 Ni1 C26 30.48(11) 1_655 1_655
O4 Ni1 C26 30.62(11) 1_655 1_655
O6 Ni2 O6 180.000(1) . 2_567
O6 Ni2 O1W 87.50(12) . 2_567
O6 Ni2 O1W 92.50(12) 2_567 2_567
O6 Ni2 O1W 92.50(12) . .
O6 Ni2 O1W 87.50(12) 2_567 .
O1W Ni2 O1W 180.0 2_567 .
O6 Ni2 N5 95.79(14) . 2_567
O6 Ni2 N5 84.21(14) 2_567 2_567
O1W Ni2 N5 87.59(15) 2_567 2_567
O1W Ni2 N5 92.41(15) . 2_567
O6 Ni2 N5 84.21(14) . .
O6 Ni2 N5 95.79(14) 2_567 .
O1W Ni2 N5 92.41(15) 2_567 .
O1W Ni2 N5 87.59(15) . .
N5 Ni2 N5 180.000(1) 2_567 .
C25 O1 Ni1 126.8(3) . .
C25 O2 Ni1 150.0(3) . 2_656
C26 O3 Ni1 88.9(2) . 1_455
C26 O4 Ni1 88.6(2) . 1_455
C27 O6 Ni2 128.4(3) . .
Ni2 O1W H1A 97.4 . .
Ni2 O1W H1B 116.8 . .
H1A O1W H1B 114.8 . .
C1 N1 C2 105.2(3) . .
C1 N1 Ni1 126.7(3) . .
C2 N1 Ni1 127.2(3) . .
C1 N2 C3 107.1(3) . .
C1 N2 C4 125.7(4) . .
C3 N2 C4 126.9(4) . .
C7 N3 C8 105.1(4) . .
C7 N3 Ni1 123.7(3) . .
C8 N3 Ni1 130.9(3) . .
C7 N4 C9 106.0(4) . .
C7 N4 C10 125.1(4) . .
C9 N4 C10 128.9(4) . .
C13 N5 C14 105.0(4) . .
C13 N5 Ni2 124.9(4) . .
C14 N5 Ni2 127.7(3) . .
C13 N6 C15 106.1(4) . .
C13 N6 C16 125.8(5) . .
C15 N6 C16 128.1(4) . .
N1 C1 N2 111.4(4) . .
N1 C1 H1 124.3 . .
N2 C1 H1 124.3 . .
C3 C2 N1 110.4(4) . .
C3 C2 H2 124.8 . .
N1 C2 H2 124.8 . .
C2 C3 N2 105.8(4) . .
C2 C3 H3 127.1 . .
N2 C3 H3 127.1 . .
C6 C4 C5 120.5(4) . .
C6 C4 N2 120.4(4) . .
C5 C4 N2 119.1(4) . .
C4 C5 C11 119.9(4) . 1_645
C4 C5 H5 120.1 . .
C11 C5 H5 120.1 1_645 .
C4 C6 C12 119.5(4) . 1_645
C4 C6 H6 120.2 . .
C12 C6 H6 120.2 1_645 .
N3 C7 N4 112.4(4) . .
N3 C7 H7 123.8 . .
N4 C7 H7 123.8 . .
C9 C8 N3 110.5(4) . .
C9 C8 H8 124.8 . .
N3 C8 H8 124.8 . .
C8 C9 N4 106.0(4) . .
C8 C9 H9 127.0 . .
N4 C9 H9 127.0 . .
C11 C10 C12 120.2(4) . .
C11 C10 N4 120.1(4) . .
C12 C10 N4 119.7(4) . .
C10 C11 C5 119.6(4) . 1_465
C10 C11 H11 120.2 . .
C5 C11 H11 120.2 1_465 .
C10 C12 C6 120.3(4) . 1_465
C10 C12 H12 119.9 . .
C6 C12 H12 119.9 1_465 .
N5 C13 N6 112.0(5) . .
N5 C13 H13 124.0 . .
N6 C13 H13 124.0 . .
C15 C14 N5 110.0(5) . .
C15 C14 H14 125.0 . .
N5 C14 H14 125.0 . .
C14 C15 N6 106.9(5) . .
C14 C15 H15 126.6 . .
N6 C15 H15 126.6 . .
C18 C16 C17 120.7(5) . .
C18 C16 N6 119.9(5) . .
C17 C16 N6 119.4(5) . .
C18 C17 C16 119.6(5) 2_657 .
C18 C17 H17 120.2 2_657 .
C16 C17 H17 120.2 . .
C17 C18 C16 119.8(5) 2_657 .
C17 C18 H18 120.1 2_657 .
C16 C18 H18 120.1 . .
C24 C19 C20 119.4(4) . .
C24 C19 C25 121.1(4) . .
C20 C19 C25 119.3(3) . .
C21 C20 C19 120.4(4) . .
C21 C20 H20 119.8 . .
C19 C20 H20 119.8 . .
C20 C21 C22 120.0(4) . .
C20 C21 C26 119.5(3) . .
C22 C21 C26 120.3(3) . .
C23 C22 C21 120.5(4) . .
C23 C22 H22 119.8 . .
C21 C22 H22 119.8 . .
C22 C23 C24 119.3(4) . .
C22 C23 C27 120.5(4) . .
C24 C23 C27 120.1(4) . .
C19 C24 C23 120.4(4) . .
C19 C24 H24 119.8 . .
C23 C24 H24 119.8 . .
O2 C25 O1 125.2(4) . .
O2 C25 C19 118.7(3) . .
O1 C25 C19 116.1(3) . .
O3 C26 O4 121.2(3) . .
O3 C26 C21 118.8(3) . .
O4 C26 C21 120.1(3) . .
O3 C26 Ni1 60.61(19) . 1_455
O4 C26 Ni1 60.8(2) . 1_455
C21 C26 Ni1 175.5(3) . 1_455
O6 C27 O5 125.1(4) . .
O6 C27 C23 117.5(4) . .
O5 C27 C23 117.4(4) . .
O7 C28 H28A 109.5 . .
O7 C28 H28B 109.5 . .
H28A C28 H28B 109.5 . .
O7 C28 H28C 109.5 . .
H28A C28 H28C 109.5 . .
H28B C28 H28C 109.5 . .
C28 O7 H7A 109.5 . .
H2A O2W H2B 103.9 . .
H3A O3W H3B 114.1 . .

loop_
_geom_bond_atom_site_label_1
_geom_bond_atom_site_label_2
_geom_bond_distance
_geom_bond_site_symmetry_2
Ni1 O1 2.044(3) .
Ni1 O2 2.057(3) 2_656
Ni1 N3 2.071(4) .
Ni1 N1 2.077(3) .
Ni1 O3 2.165(3) 1_655
Ni1 O4 2.170(3) 1_655
Ni1 C26 2.485(4) 1_655
Ni2 O6 2.068(3) .
Ni2 O6 2.068(3) 2_567
Ni2 O1W 2.076(3) 2_567
Ni2 O1W 2.076(3) .
Ni2 N5 2.098(4) 2_567
Ni2 N5 2.098(4) .
O1 C25 1.270(5) .
O2 C25 1.241(5) .
O2 Ni1 2.057(3) 2_656
O3 C26 1.260(5) .
O3 Ni1 2.165(3) 1_455
O4 C26 1.266(5) .
O4 Ni1 2.170(3) 1_455
O5 C27 1.266(5) .
O6 C27 1.246(5) .
O1W H1A 0.8496 .
O1W H1B 0.8497 .
N1 C1 1.320(5) .
N1 C2 1.374(6) .
N2 C1 1.353(5) .
N2 C3 1.372(6) .
N2 C4 1.443(5) .
N3 C7 1.309(5) .
N3 C8 1.366(6) .
N4 C7 1.353(5) .
N4 C9 1.378(6) .
N4 C10 1.431(5) .
N5 C13 1.309(6) .
N5 C14 1.369(7) .
N6 C13 1.354(6) .
N6 C15 1.359(7) .
N6 C16 1.427(6) .
C1 H1 0.9300 .
C2 C3 1.355(6) .
C2 H2 0.9300 .
C3 H3 0.9300 .
C4 C6 1.370(6) .
C4 C5 1.382(6) .
C5 C11 1.387(6) 1_645
C5 H5 0.9300 .
C6 C12 1.383(6) 1_645
C6 H6 0.9300 .
C7 H7 0.9300 .
C8 C9 1.354(6) .
C8 H8 0.9300 .
C9 H9 0.9300 .
C10 C11 1.375(6) .
C10 C12 1.379(6) .
C11 C5 1.387(6) 1_465
C11 H11 0.9300 .
C12 C6 1.383(6) 1_465
C12 H12 0.9300 .
C13 H13 0.9300 .
C14 C15 1.346(7) .
C14 H14 0.9300 .
C15 H15 0.9300 .
C16 C18 1.382(7) .
C16 C17 1.393(7) .
C17 C18 1.376(7) 2_657
C17 H17 0.9300 .
C18 C17 1.376(7) 2_657
C18 H18 0.9300 .
C19 C24 1.397(6) .
C19 C20 1.397(5) .
C19 C25 1.517(5) .
C20 C21 1.391(5) .
C20 H20 0.9300 .
C21 C22 1.395(6) .
C21 C26 1.503(5) .
C22 C23 1.390(6) .
C22 H22 0.9300 .
C23 C24 1.408(6) .
C23 C27 1.508(6) .
C24 H24 0.9300 .
C26 Ni1 2.485(4) 1_455
C28 O7 1.343(9) .
C28 H28A 0.9600 .
C28 H28B 0.9600 .
C28 H28C 0.9600 .
O7 H7A 0.8200 .
O2W H2A 0.8507 .
O2W H2B 0.8549 .
O3W H3A 0.8500 .
O3W H3B 0.8500 .

loop_
_geom_torsion_atom_site_label_1
_geom_torsion_atom_site_label_2
_geom_torsion_atom_site_label_3
_geom_torsion_atom_site_label_4
_geom_torsion
_geom_torsion_site_symmetry_1
_geom_torsion_site_symmetry_4
O2 Ni1 O1 C25 10.0(3) 2_656 .
N3 Ni1 O1 C25 93.9(3) . .
N1 Ni1 O1 C25 -81.8(3) . .
O3 Ni1 O1 C25 -172.9(3) 1_655 .
O4 Ni1 O1 C25 -176.0(3) 1_655 .
C26 Ni1 O1 C25 -173.2(3) 1_655 .
O6 Ni2 O6 C27 -180(100) 2_567 .
O1W Ni2 O6 C27 -179.0(4) 2_567 .
O1W Ni2 O6 C27 1.0(4) . .
N5 Ni2 O6 C27 -91.6(4) 2_567 .
N5 Ni2 O6 C27 88.4(4) . .
O1 Ni1 N1 C1 -178.1(4) . .
O2 Ni1 N1 C1 73.8(4) 2_656 .
N3 Ni1 N1 C1 73.0(18) . .
O3 Ni1 N1 C1 -24.2(4) 1_655 .
O4 Ni1 N1 C1 -84.9(4) 1_655 .
C26 Ni1 N1 C1 -54.6(4) 1_655 .
O1 Ni1 N1 C2 13.8(4) . .
O2 Ni1 N1 C2 -94.3(4) 2_656 .
N3 Ni1 N1 C2 -95.0(17) . .
O3 Ni1 N1 C2 167.7(4) 1_655 .
O4 Ni1 N1 C2 107.1(4) 1_655 .
C26 Ni1 N1 C2 137.3(4) 1_655 .
O1 Ni1 N3 C7 10.5(3) . .
O2 Ni1 N3 C7 118.9(4) 2_656 .
N1 Ni1 N3 C7 119.6(17) . .
O3 Ni1 N3 C7 -143.4(3) 1_655 .
O4 Ni1 N3 C7 -82.4(3) 1_655 .
C26 Ni1 N3 C7 -112.9(4) 1_655 .
O1 Ni1 N3 C8 -163.2(4) . .
O2 Ni1 N3 C8 -54.9(4) 2_656 .
N1 Ni1 N3 C8 -54.1(19) . .
O3 Ni1 N3 C8 42.8(4) 1_655 .
O4 Ni1 N3 C8 103.8(4) 1_655 .
C26 Ni1 N3 C8 73.4(4) 1_655 .
O6 Ni2 N5 C13 75.2(4) . .
O6 Ni2 N5 C13 -104.8(4) 2_567 .
O1W Ni2 N5 C13 -12.0(4) 2_567 .
O1W Ni2 N5 C13 168.0(4) . .
N5 Ni2 N5 C13 26(100) 2_567 .
O6 Ni2 N5 C14 -84.5(4) . .
O6 Ni2 N5 C14 95.5(4) 2_567 .
O1W Ni2 N5 C14 -171.8(4) 2_567 .
O1W Ni2 N5 C14 8.2(4) . .
N5 Ni2 N5 C14 -134(100) 2_567 .
C2 N1 C1 N2 -0.1(5) . .
Ni1 N1 C1 N2 -170.3(3) . .
C3 N2 C1 N1 -0.2(5) . .
C4 N2 C1 N1 174.9(4) . .
C1 N1 C2 C3 0.3(5) . .
Ni1 N1 C2 C3 170.4(3) . .
N1 C2 C3 N2 -0.4(6) . .
C1 N2 C3 C2 0.4(5) . .
C4 N2 C3 C2 -174.7(4) . .
C1 N2 C4 C6 132.6(5) . .
C3 N2 C4 C6 -53.3(7) . .
C1 N2 C4 C5 -48.0(6) . .
C3 N2 C4 C5 126.1(5) . .
C6 C4 C5 C11 -1.9(7) . 1_645
N2 C4 C5 C11 178.7(4) . 1_645
C5 C4 C6 C12 2.9(7) . 1_645
N2 C4 C6 C12 -177.7(4) . 1_645
C8 N3 C7 N4 0.2(5) . .
Ni1 N3 C7 N4 -174.9(3) . .
C9 N4 C7 N3 -0.3(5) . .
C10 N4 C7 N3 -178.6(4) . .
C7 N3 C8 C9 0.0(5) . .
Ni1 N3 C8 C9 174.6(3) . .
N3 C8 C9 N4 -0.2(6) . .
C7 N4 C9 C8 0.2(5) . .
C10 N4 C9 C8 178.6(4) . .
C7 N4 C10 C11 -156.1(4) . .
C9 N4 C10 C11 25.9(7) . .
C7 N4 C10 C12 23.4(7) . .
C9 N4 C10 C12 -154.6(5) . .
C12 C10 C11 C5 1.3(7) . 1_465
N4 C10 C11 C5 -179.3(4) . 1_465
C11 C10 C12 C6 -0.2(7) . 1_465
N4 C10 C12 C6 -179.7(4) . 1_465
C14 N5 C13 N6 0.1(6) . .
Ni2 N5 C13 N6 -163.4(3) . .
C15 N6 C13 N5 -0.9(7) . .
C16 N6 C13 N5 177.7(5) . .
C13 N5 C14 C15 0.8(7) . .
Ni2 N5 C14 C15 163.7(4) . .
N5 C14 C15 N6 -1.4(8) . .
C13 N6 C15 C14 1.4(7) . .
C16 N6 C15 C14 -177.3(5) . .
C13 N6 C16 C18 140.5(6) . .
C15 N6 C16 C18 -41.2(9) . .
C13 N6 C16 C17 -39.7(8) . .
C15 N6 C16 C17 138.6(7) . .
C18 C16 C17 C18 -0.1(11) . 2_657
N6 C16 C17 C18 -179.9(5) . 2_657
C17 C16 C18 C17 0.1(11) . 2_657
N6 C16 C18 C17 179.9(5) . 2_657
C24 C19 C20 C21 -1.5(6) . .
C25 C19 C20 C21 -176.2(4) . .
C19 C20 C21 C22 -1.2(6) . .
C19 C20 C21 C26 172.8(4) . .
C20 C21 C22 C23 2.6(6) . .
C26 C21 C22 C23 -171.4(4) . .
C21 C22 C23 C24 -1.3(6) . .
C21 C22 C23 C27 175.2(4) . .
C20 C19 C24 C23 2.8(7) . .
C25 C19 C24 C23 177.4(4) . .
C22 C23 C24 C19 -1.4(7) . .
C27 C23 C24 C19 -178.0(4) . .
Ni1 O2 C25 O1 -99.0(6) 2_656 .
Ni1 O2 C25 C19 79.6(7) 2_656 .
Ni1 O1 C25 O2 25.1(6) . .
Ni1 O1 C25 C19 -153.6(3) . .
C24 C19 C25 O2 -177.9(4) . .
C20 C19 C25 O2 -3.3(6) . .
C24 C19 C25 O1 0.9(6) . .
C20 C19 C25 O1 175.5(4) . .
Ni1 O3 C26 O4 -5.5(4) 1_455 .
Ni1 O3 C26 C21 174.9(3) 1_455 .
Ni1 O4 C26 O3 5.5(4) 1_455 .
Ni1 O4 C26 C21 -174.9(3) 1_455 .
C20 C21 C26 O3 -26.2(6) . .
C22 C21 C26 O3 147.9(4) . .
C20 C21 C26 O4 154.2(4) . .
C22 C21 C26 O4 -31.8(6) . .
C20 C21 C26 Ni1 55(4) . 1_455
C22 C21 C26 Ni1 -131(3) . 1_455
Ni2 O6 C27 O5 22.3(7) . .
Ni2 O6 C27 C23 -157.9(3) . .
C22 C23 C27 O6 -163.1(4) . .
C24 C23 C27 O6 13.4(6) . .
C22 C23 C27 O5 16.7(7) . .
C24 C23 C27 O5 -166.8(4) . .
